data_2211155
loop_
_publ_author_name
'G. Y. S. K. Swamy'
'K. Ravikumar'
'P. Narender'
'V. Jayathirtha Rao'

_publ_section_title
;
 2-{[2-Chloro-5-(4-methoxyphenyl)pyridin-3-yl](hydroxy)methyl}acrylonitrile
;
_journal_coeditor_code OB2086
_journal_issue 11
_journal_name_full 'Acta Crystallographica Section E'
_journal_page_first o5063
_journal_page_last o5064
_journal_paper_doi 10.1107/S160053680604181X
_journal_volume 62
_journal_year 2006
_chemical_formula_iupac 'C16 H13 Cl N2 O2'
_chemical_formula_moiety 'C16 H13 Cl N2 O2'
_chemical_formula_sum 'C16 H13 Cl N2 O2'
_chemical_formula_weight 300.73
_chemical_name_systematic
;
2-[[2-Chloro-5-(4-methoxyphenyl)pyridin-3-yl](hydroxy)methyl]acrylonitrile
;
_space_group_IT_number 61
_symmetry_cell_setting orthorhombic
_symmetry_space_group_name_Hall '-P 2ac 2ab'
_symmetry_space_group_name_H-M 'P b c a'
_atom_sites_solution_hydrogens geom
_atom_sites_solution_primary direct
_atom_sites_solution_secondary difmap
_cell_angle_alpha 90.00
_cell_angle_beta 90.00
_cell_angle_gamma 90.00
_cell_formula_units_Z 8
_cell_length_a 12.6478(11)
_cell_length_b 12.8564(11)
_cell_length_c 18.2165(15)
_cell_measurement_reflns_used 9355
_cell_measurement_temperature 273(2)
_cell_measurement_theta_max 55.81
_cell_measurement_theta_min 4.58
_cell_volume 2962.1(4)
_computing_cell_refinement 'SAINT (Bruker, 2001)'
_computing_data_collection 'SMART (Bruker, 2001)'
_computing_data_reduction SAINT
_computing_molecular_graphics
;
ORTEP-3 (Farrugia, 1997) and PLATON (Spek, 2003)
;
_computing_publication_material 'SHELXL97 and PARST (Nardelli, 1995)'
_computing_structure_refinement 'SHELXL97 (Sheldrick, 1997)'
_computing_structure_solution 'SHELXS97 (Sheldrick, 1997)'
_diffrn_ambient_temperature 273(2)
_diffrn_measured_fraction_theta_full 0.999
_diffrn_measured_fraction_theta_max 0.972
_diffrn_measurement_device_type 'Bruker Smart APEX CCD area-detector'
_diffrn_measurement_method \w
_diffrn_radiation_monochromator graphite
_diffrn_radiation_source 'fine-focus sealed tube'
_diffrn_radiation_type MoK\a
_diffrn_radiation_wavelength 0.71073
_diffrn_reflns_av_R_equivalents 0.0378
_diffrn_reflns_av_sigmaI/netI 0.0256
_diffrn_reflns_limit_h_max 16
_diffrn_reflns_limit_h_min -16
_diffrn_reflns_limit_k_max 16
_diffrn_reflns_limit_k_min -16
_diffrn_reflns_limit_l_max 23
_diffrn_reflns_limit_l_min -23
_diffrn_reflns_number 23250
_diffrn_reflns_theta_full 25.00
_diffrn_reflns_theta_max 27.97
_diffrn_reflns_theta_min 2.24
_diffrn_standards_number 0
_exptl_absorpt_coefficient_mu 0.263
_exptl_absorpt_correction_type none
_exptl_crystal_colour Colourless
_exptl_crystal_density_diffrn 1.349
_exptl_crystal_density_method 'not measured'
_exptl_crystal_description prism
_exptl_crystal_F_000 1248
_exptl_crystal_size_max 0.21
_exptl_crystal_size_mid 0.20
_exptl_crystal_size_min 0.17
_refine_diff_density_max 0.303
_refine_diff_density_min -0.186
_refine_ls_extinction_method none
_refine_ls_goodness_of_fit_ref 1.117
_refine_ls_hydrogen_treatment constr
_refine_ls_matrix_type full
_refine_ls_number_parameters 192
_refine_ls_number_reflns 3469
_refine_ls_number_restraints 0
_refine_ls_restrained_S_all 1.117
_refine_ls_R_factor_all 0.0731
_refine_ls_R_factor_gt 0.0535
_refine_ls_shift/su_max 0.000
_refine_ls_shift/su_mean 0.000
_refine_ls_structure_factor_coef Fsqd
_refine_ls_weighting_details 'calc w=1/[\s^2^(Fo^2^)+(0.0585P)^2^+0.7545P] where P=(Fo^2^+2Fc^2^)/3'
_refine_ls_weighting_scheme calc
_refine_ls_wR_factor_gt 0.1220
_refine_ls_wR_factor_ref 0.1311
_reflns_number_gt 2650
_reflns_number_total 3469
_reflns_threshold_expression I>2\s(I)
_cod_data_source_file ob2086.cif
_cod_data_source_block I
_cod_database_code 2211155
_cod_database_fobs_code 2211155

loop_
_symmetry_equiv_pos_as_xyz
'x, y, z'
'-x+1/2, -y, z+1/2'
'-x, y+1/2, -z+1/2'
'x+1/2, -y+1/2, -z'
'-x, -y, -z'
'x-1/2, y, -z-1/2'
'x, -y-1/2, z-1/2'
'-x-1/2, y-1/2, z'

loop_
_atom_site_type_symbol
_atom_site_label
_atom_site_fract_x
_atom_site_fract_y
_atom_site_fract_z
_atom_site_U_iso_or_equiv
_atom_site_adp_type
_atom_site_calc_flag
_atom_site_refinement_flags
_atom_site_occupancy
C C1 0.11113(13) 0.23358(15) 0.47520(11) 0.0406(4) Uani d . 1
C C2 0.18125(13) 0.30753(14) 0.50179(10) 0.0372(4) Uani d . 1
C C3 0.17625(14) 0.40448(14) 0.46894(10) 0.0388(4) Uani d . 1
H H3 0.2212 0.4569 0.4851 0.047 Uiso calc R 1
C C4 0.10553(13) 0.42528(15) 0.41237(10) 0.0389(4) Uani d . 1
C C5 0.03999(15) 0.34395(15) 0.39106(11) 0.0449(5) Uani d . 1
H H5 -0.0081 0.3559 0.3533 0.054 Uiso calc R 1
C C6 0.09906(13) 0.52987(15) 0.37857(10) 0.0395(4) Uani d . 1
C C7 0.10716(15) 0.61828(16) 0.42146(11) 0.0446(5) Uani d . 1
H H7 0.1169 0.6111 0.4718 0.054 Uiso calc R 1
C C8 0.10126(15) 0.71693(16) 0.39169(11) 0.0461(5) Uani d . 1
H H8 0.1070 0.7752 0.4217 0.055 Uiso calc R 1
C C9 0.08683(15) 0.72822(16) 0.31688(11) 0.0464(5) Uani d . 1
C C10 0.07812(17) 0.64080(18) 0.27304(11) 0.0536(5) Uani d . 1
H H10 0.0679 0.6482 0.2227 0.064 Uiso calc R 1
C C11 0.08443(17) 0.54296(17) 0.30330(11) 0.0498(5) Uani d . 1
H H11 0.0789 0.4848 0.2732 0.060 Uiso calc R 1
C C12 0.1039(2) 0.91259(19) 0.32348(15) 0.0721(7) Uani d . 1
H H12A 0.0531 0.9206 0.3622 0.108 Uiso calc R 1
H H12B 0.1017 0.9725 0.2920 0.108 Uiso calc R 1
H H12C 0.1734 0.9059 0.3442 0.108 Uiso calc R 1
C C13 0.25934(13) 0.28842(15) 0.56371(10) 0.0403(4) Uani d . 1
H H13 0.2807 0.2152 0.5641 0.048 Uiso calc R 1
C C14 0.21071(14) 0.31699(15) 0.63667(11) 0.0446(5) Uani d . 1
C C15 0.19247(17) 0.42632(19) 0.64540(12) 0.0541(5) Uani d . 1
C C16 0.1899(2) 0.2504(2) 0.69006(14) 0.0691(7) Uani d . 1
H H16A 0.1628 0.2743 0.7344 0.083 Uiso calc R 1
H H16B 0.2023 0.1798 0.6832 0.083 Uiso calc R 1
N N1 0.04217(12) 0.24961(13) 0.42172(10) 0.0466(4) Uani d . 1
N N2 0.18154(19) 0.51411(18) 0.64873(13) 0.0803(7) Uani d . 1
O O1 0.34862(9) 0.35256(11) 0.55043(8) 0.0491(4) Uani d . 1
H H1 0.4014 0.3254 0.5682 0.074 Uiso calc R 1
O O2 0.07965(13) 0.82220(12) 0.28211(8) 0.0639(4) Uani d . 1
Cl Cl 0.10920(4) 0.10871(4) 0.51231(4) 0.05804(19) Uani d . 1

loop_
_atom_site_aniso_label
_atom_site_aniso_U_11
_atom_site_aniso_U_22
_atom_site_aniso_U_33
_atom_site_aniso_U_12
_atom_site_aniso_U_13
_atom_site_aniso_U_23
C1 0.0306(8) 0.0337(9) 0.0576(12) 0.0001(7) 0.0018(8) 0.0001(8)
C2 0.0282(8) 0.0382(10) 0.0451(10) 0.0017(7) 0.0014(7) -0.0023(8)
C3 0.0311(8) 0.0384(10) 0.0468(10) -0.0031(7) -0.0013(8) -0.0017(8)
C4 0.0322(9) 0.0426(10) 0.0419(10) -0.0013(7) 0.0004(7) 0.0010(8)
C5 0.0361(9) 0.0495(11) 0.0491(11) -0.0042(8) -0.0087(8) -0.0001(9)
C6 0.0314(8) 0.0461(11) 0.0411(10) -0.0032(7) -0.0025(7) 0.0043(8)
C7 0.0512(11) 0.0476(11) 0.0350(9) 0.0002(9) -0.0059(8) 0.0042(8)
C8 0.0525(11) 0.0434(11) 0.0422(11) 0.0005(9) -0.0070(9) 0.0032(8)
C9 0.0415(10) 0.0520(12) 0.0457(11) -0.0042(9) -0.0061(8) 0.0132(9)
C10 0.0605(12) 0.0659(14) 0.0343(10) -0.0088(11) -0.0058(9) 0.0091(9)
C11 0.0550(12) 0.0546(12) 0.0397(10) -0.0080(10) -0.0033(9) -0.0017(9)
C12 0.0937(19) 0.0512(14) 0.0713(16) -0.0094(13) -0.0185(14) 0.0206(12)
C13 0.0287(8) 0.0360(9) 0.0562(11) 0.0040(7) -0.0026(8) 0.0021(8)
C14 0.0347(9) 0.0475(11) 0.0514(11) 0.0018(8) -0.0050(8) 0.0036(9)
C15 0.0499(11) 0.0581(14) 0.0543(13) 0.0048(10) 0.0080(10) -0.0058(10)
C16 0.0717(15) 0.0736(17) 0.0620(15) 0.0016(13) 0.0017(12) 0.0119(13)
N1 0.0358(8) 0.0424(9) 0.0614(10) -0.0059(7) -0.0065(7) -0.0012(8)
N2 0.0878(16) 0.0595(14) 0.0937(17) 0.0107(12) 0.0203(13) -0.0155(12)
O1 0.0252(6) 0.0517(8) 0.0703(10) 0.0021(6) -0.0033(6) 0.0067(7)
O2 0.0793(11) 0.0579(10) 0.0544(9) -0.0082(8) -0.0172(8) 0.0210(7)
Cl 0.0456(3) 0.0375(3) 0.0909(4) -0.0025(2) -0.0053(3) 0.0094(3)

loop_
_atom_type_symbol
_atom_type_description
_atom_type_scat_dispersion_real
_atom_type_scat_dispersion_imag
_atom_type_scat_source
C C 0.0033 0.0016 'International Tables Vol C Tables 4.2.6.8 and 6.1.1.4'
H H 0.0000 0.0000 'International Tables Vol C Tables 4.2.6.8 and 6.1.1.4'
N N 0.0061 0.0033 'International Tables Vol C Tables 4.2.6.8 and 6.1.1.4'
O O 0.0106 0.0060 'International Tables Vol C Tables 4.2.6.8 and 6.1.1.4'
Cl Cl 0.1484 0.1585 'International Tables Vol C Tables 4.2.6.8 and 6.1.1.4'

loop_
_geom_angle_atom_site_label_1
_geom_angle_atom_site_label_2
_geom_angle_atom_site_label_3
_geom_angle
_geom_angle_publ_flag
N1 C1 C2 124.85(18) ?
N1 C1 Cl 114.82(14) ?
C2 C1 Cl 120.33(15) ?
C3 C2 C1 115.91(17) ?
C3 C2 C13 119.76(16) ?
C1 C2 C13 124.33(17) ?
C2 C3 C4 121.53(17) ?
C2 C3 H3 119.2 ?
C4 C3 H3 119.2 ?
C5 C4 C3 116.49(18) ?
C5 C4 C6 122.27(16) ?
C3 C4 C6 121.22(16) ?
N1 C5 C4 123.65(17) ?
N1 C5 H5 118.2 ?
C4 C5 H5 118.2 ?
C7 C6 C11 117.79(18) ?
C7 C6 C4 120.47(17) ?
C11 C6 C4 121.73(18) ?
C8 C7 C6 121.93(18) ?
C8 C7 H7 119.0 ?
C6 C7 H7 119.0 ?
C7 C8 C9 119.4(2) ?
C7 C8 H8 120.3 ?
C9 C8 H8 120.3 ?
O2 C9 C8 123.9(2) ?
O2 C9 C10 116.44(17) ?
C8 C9 C10 119.62(19) ?
C11 C10 C9 120.46(18) ?
C11 C10 H10 119.8 ?
C9 C10 H10 119.8 ?
C10 C11 C6 120.8(2) ?
C10 C11 H11 119.6 ?
C6 C11 H11 119.6 ?
O2 C12 H12A 109.5 ?
O2 C12 H12B 109.5 ?
H12A C12 H12B 109.5 ?
O2 C12 H12C 109.5 ?
H12A C12 H12C 109.5 ?
H12B C12 H12C 109.5 ?
O1 C13 C14 109.43(16) no
O1 C13 C2 107.27(15) no
C14 C13 C2 110.45(14) ?
O1 C13 H13 109.9 ?
C14 C13 H13 109.9 ?
C2 C13 H13 109.9 ?
C16 C14 C15 121.4(2) ?
C16 C14 C13 124.8(2) ?
C15 C14 C13 113.70(17) ?
N2 C15 C14 175.9(3) ?
C14 C16 H16A 120.0 ?
C14 C16 H16B 120.0 ?
H16A C16 H16B 120.0 ?
C1 N1 C5 117.56(16) ?
C13 O1 H1 109.5 ?
C9 O2 C12 117.61(16) ?

loop_
_geom_bond_atom_site_label_1
_geom_bond_atom_site_label_2
_geom_bond_distance
_geom_bond_publ_flag
C1 N1 1.324(2) no
C1 C2 1.387(3) ?
C1 Cl 1.742(2) no
C2 C3 1.384(3) ?
C2 C13 1.519(2) ?
C3 C4 1.390(3) ?
C3 H3 0.9300 ?
C4 C5 1.390(3) ?
C4 C6 1.481(3) ?
C5 N1 1.336(2) no
C5 H5 0.9300 ?
C6 C7 1.383(3) ?
C6 C11 1.394(3) ?
C7 C8 1.381(3) ?
C7 H7 0.9300 ?
C8 C9 1.383(3) ?
C8 H8 0.9300 ?
C9 O2 1.367(2) no
C9 C10 1.383(3) ?
C10 C11 1.376(3) ?
C10 H10 0.9300 ?
C11 H11 0.9300 ?
C12 O2 1.419(3) no
C12 H12A 0.9600 ?
C12 H12B 0.9600 ?
C12 H12C 0.9600 ?
C13 O1 1.419(2) no
C13 C14 1.510(3) ?
C13 H13 0.9800 ?
C14 C16 1.322(3) ?
C14 C15 1.433(3) ?
C15 N2 1.139(3) no
C16 H16A 0.9300 ?
C16 H16B 0.9300 ?
O1 H1 0.8200 ?

loop_
_geom_hbond_atom_site_label_D
_geom_hbond_atom_site_label_H
_geom_hbond_atom_site_label_A
_geom_hbond_site_symmetry_A
_geom_hbond_distance_DH
_geom_hbond_distance_HA
_geom_hbond_distance_DA
_geom_hbond_angle_DHA
O1 H1 N1 4_556 0.82 2.03 2.824(2) 162
C13 H13 Cl . 0.98 2.73 3.134(2) 105

loop_
_geom_torsion_atom_site_label_1
_geom_torsion_atom_site_label_2
_geom_torsion_atom_site_label_3
_geom_torsion_atom_site_label_4
_geom_torsion
N1 C1 C2 C3 0.3(3)
Cl C1 C2 C3 -179.70(13)
N1 C1 C2 C13 179.40(17)
Cl C1 C2 C13 -0.6(3)
C1 C2 C3 C4 -0.5(3)
C13 C2 C3 C4 -179.67(16)
C2 C3 C4 C5 0.4(3)
C2 C3 C4 C6 178.68(16)
C3 C4 C5 N1 0.0(3)
C6 C4 C5 N1 -178.29(18)
C5 C4 C6 C7 138.96(19)
C3 C4 C6 C7 -39.2(3)
C5 C4 C6 C11 -40.8(3)
C3 C4 C6 C11 140.98(19)
C11 C6 C7 C8 -0.1(3)
C4 C6 C7 C8 -179.88(17)
C6 C7 C8 C9 0.0(3)
C7 C8 C9 O2 179.80(18)
C7 C8 C9 C10 0.2(3)
O2 C9 C10 C11 179.98(19)
C8 C9 C10 C11 -0.4(3)
C9 C10 C11 C6 0.4(3)
C7 C6 C11 C10 -0.1(3)
C4 C6 C11 C10 179.69(18)
C3 C2 C13 O1 -31.3(2)
C1 C2 C13 O1 149.57(17)
C3 C2 C13 C14 87.8(2)
C1 C2 C13 C14 -91.2(2)
O1 C13 C14 C16 -127.4(2)
C2 C13 C14 C16 114.7(2)
O1 C13 C14 C15 49.9(2)
C2 C13 C14 C15 -68.0(2)
C16 C14 C15 N2 166(4)
C13 C14 C15 N2 -12(4)
C2 C1 N1 C5 0.1(3)
Cl C1 N1 C5 -179.95(14)
C4 C5 N1 C1 -0.2(3)
C8 C9 O2 C12 9.6(3)
C10 C9 O2 C12 -170.8(2)
